data_7228490
loop_
_publ_author_name
'Shen, Fang-Fang'
'Zhao, Jiang-Lin'
'Chen, Kai'
'Xu, Jing'
'Wang, Yuan'
'Hua, Zi-Yi'
'Wu, Lu'
'Chen, Mindong'
'Zhang, Yun-Qian'
'Tao, Zhu'

_publ_section_title
;
 Coordination and supramolecular assemblies of Mono-hydroxylated
 octamethylcucurbit[6]uril with alkali and alkaline earth metal ions in
 the presence of polychloride cadmium anions
;
_journal_name_full CrystEngComm
_journal_paper_doi 10.1039/C7CE00751E
_journal_year 2017
_chemical_formula_moiety 'C44 H76 N24 Na2 O25, Cd2 Cl8, 2(H3 0), H2 0'
_chemical_formula_sum 'C44 H84 Cd2 Cl8 N24 Na2 O28'
_chemical_formula_weight 1951.73
_chemical_name_systematic
;
 ?
;
_space_group_IT_number 2
_symmetry_cell_setting triclinic
_symmetry_space_group_name_Hall '-P 1'
_symmetry_space_group_name_H-M 'P -1'
_atom_sites_solution_hydrogens geom
_atom_sites_solution_primary direct
_atom_sites_solution_secondary difmap
_audit_creation_method SHELXL-97
_audit_update_record
;
2016-12-27 deposited with the CCDC.
2017-06-15 downloaded from the CCDC.
;
_cell_angle_alpha 77.653(2)
_cell_angle_beta 65.0740(10)
_cell_angle_gamma 80.762(2)
_cell_formula_units_Z 1
_cell_length_a 12.4270(7)
_cell_length_b 12.6422(7)
_cell_length_c 12.9901(7)
_cell_measurement_temperature 223(2)
_cell_volume 1802.18(17)
_computing_cell_refinement 'SAINT (Bruker, 2005)'
_computing_data_collection 'APEX2 (Bruker, 2005)'
_computing_data_reduction SAINT
_computing_molecular_graphics 'Ortep-3 for Windows (Farrugia, 1997)'
_computing_publication_material 'WinGX (Farrugia, 1999)'
_computing_structure_refinement 'SHELXL97 (Sheldrick, 2008)'
_computing_structure_solution 'SHELXS97 (Sheldrick, 2008)'
_diffrn_ambient_temperature 223(2)
_diffrn_measured_fraction_theta_full 0.993
_diffrn_measured_fraction_theta_max 0.993
_diffrn_measurement_device_type 'Bruker Smart Apex2 CCD Detector'
_diffrn_measurement_method '\f and \w scan'
_diffrn_radiation_monochromator graphite
_diffrn_radiation_source 'fine-focus sealed tube'
_diffrn_radiation_type MoK\a
_diffrn_radiation_wavelength 0.71073
_diffrn_reflns_av_R_equivalents 0.0255
_diffrn_reflns_av_sigmaI/netI 0.0403
_diffrn_reflns_limit_h_max 16
_diffrn_reflns_limit_h_min -10
_diffrn_reflns_limit_k_max 16
_diffrn_reflns_limit_k_min -16
_diffrn_reflns_limit_l_max 16
_diffrn_reflns_limit_l_min -16
_diffrn_reflns_number 15975
_diffrn_reflns_theta_full 27.55
_diffrn_reflns_theta_max 27.55
_diffrn_reflns_theta_min 2.26
_exptl_absorpt_coefficient_mu 0.996
_exptl_absorpt_correction_T_max 0.8032
_exptl_absorpt_correction_T_min 0.7610
_exptl_absorpt_correction_type multi-scan
_exptl_absorpt_process_details 'SADABS (Bruker, 2008)'
_exptl_crystal_colour colorless
_exptl_crystal_density_diffrn 1.798
_exptl_crystal_density_method 'not measured'
_exptl_crystal_description prism
_exptl_crystal_F_000 994
_exptl_crystal_size_max 0.29
_exptl_crystal_size_mid 0.27
_exptl_crystal_size_min 0.23
_platon_squeeze_details
;
;
_refine_diff_density_max 1.412
_refine_diff_density_min -1.007
_refine_diff_density_rms 0.121
_refine_ls_extinction_method none
_refine_ls_goodness_of_fit_ref 1.068
_refine_ls_hydrogen_treatment constr
_refine_ls_matrix_type full
_refine_ls_number_parameters 515
_refine_ls_number_reflns 8258
_refine_ls_number_restraints 18
_refine_ls_restrained_S_all 1.067
_refine_ls_R_factor_all 0.0655
_refine_ls_R_factor_gt 0.0550
_refine_ls_shift/su_max 0.001
_refine_ls_shift/su_mean 0.000
_refine_ls_structure_factor_coef Fsqd
_refine_ls_weighting_details 'calc w=1/[\s^2^(Fo^2^)+(0.0637P)^2^+6.9405P] where P=(Fo^2^+2Fc^2^)/3'
_refine_ls_weighting_scheme calc
_refine_ls_wR_factor_gt 0.1430
_refine_ls_wR_factor_ref 0.1506
_reflns_number_gt 6997
_reflns_number_total 8258
_reflns_threshold_expression >2sigma(I)
_cod_data_source_file c7ce00751e2.cif
_cod_data_source_block complex1
_cod_database_code 7228490

loop_
_symmetry_equiv_pos_as_xyz
'x, y, z'
'-x, -y, -z'

loop_
_atom_site_label
_atom_site_type_symbol
_atom_site_fract_x
_atom_site_fract_y
_atom_site_fract_z
_atom_site_U_iso_or_equiv
_atom_site_adp_type
_atom_site_occupancy
_atom_site_symmetry_multiplicity
_atom_site_calc_flag
_atom_site_refinement_flags
_atom_site_disorder_assembly
_atom_site_disorder_group
O5W O -0.1396(4) -0.1785(5) 0.9745(5) 0.0818(17) Uani 1 1 d . . .
O6W O 0.3150(8) 0.1016(9) 1.1028(10) 0.071(3) Uani 0.50 1 d P A 1
O7W O 0.6148(12) -0.0307(8) 0.8703(10) 0.085(4) Uani 0.50 1 d P B 2
O1W O 0.3703(4) -0.1750(3) 0.2485(3) 0.0456(9) Uani 1 1 d . . .
O2W O 0.5933(6) -0.2831(5) 0.0555(6) 0.097(2) Uani 1 1 d . . .
O3W O 0.5228(8) 0.0475(8) 0.6501(8) 0.139(3) Uani 1 1 d . . .
O4W O 0.4371(7) 0.0238(6) 0.8999(7) 0.0440(17) Uani 0.50 1 d PU . 1
O4W' O 0.3234(11) 0.0611(9) 0.9686(10) 0.079(3) Uani 0.50 1 d PU C 2
Na1 Na 0.5751(2) -0.1933(2) 0.2223(3) 0.0270(6) Uani 0.60 1 d P . 1
Na2 Na 0.6295(4) -0.0148(3) 0.7558(3) 0.0229(8) Uani 0.40 1 d P . 2
Cd1 Cd 1.0773(2) -0.47908(8) 0.10436(5) 0.0269(4) Uani 0.914(8) 1 d P . 1
Cd1' Cd 1.1232(17) -0.4950(8) 0.1078(5) 0.0256(18) Uani 0.086(8) 1 d PU . 2
Cl1 Cl 0.96635(9) -0.58497(8) 0.29289(9) 0.0248(2) Uani 1 1 d . . .
Cl2 Cl 1.06822(11) -0.28006(9) 0.07645(9) 0.0340(3) Uani 1 1 d . . .
Cl3 Cl 1.14688(11) -0.55929(9) -0.07486(10) 0.0353(3) Uani 1 1 d . . .
Cl4 Cl 1.29052(13) -0.52015(13) 0.10440(12) 0.0486(3) Uani 1 1 d . . .
C1 C 0.8237(3) -0.1481(3) 0.2632(3) 0.0201(8) Uani 1 1 d . . .
C2 C 0.9568(3) -0.0804(3) 0.3151(4) 0.0213(8) Uani 1 1 d . . .
C3 C 0.9242(3) -0.1980(3) 0.3863(4) 0.0206(8) Uani 1 1 d . . .
C4 C 0.8536(3) -0.0688(3) 0.5126(4) 0.0237(8) Uani 1 1 d . . .
C5 C 0.8028(3) -0.3344(3) 0.3647(3) 0.0203(8) Uani 1 1 d . . .
H5A H 0.7875 -0.3423 0.2987 0.024 Uiso 1 1 calc R . .
H5B H 0.8674 -0.3887 0.3686 0.024 Uiso 1 1 calc R . .
C6 C 0.8214(4) -0.2586(4) 0.6055(4) 0.0249(8) Uani 1 1 d . . .
H6A H 0.8127 -0.2281 0.6722 0.030 Uiso 1 1 calc R . .
H6B H 0.8823 -0.3198 0.5969 0.030 Uiso 1 1 calc R . .
C7 C 0.5879(4) -0.3539(3) 0.4661(3) 0.0190(7) Uani 1 1 d . . .
C8 C 0.6946(4) -0.3906(3) 0.5842(3) 0.0199(8) Uani 1 1 d . . .
C9 C 0.5597(4) -0.4133(3) 0.6601(4) 0.0201(8) Uani 1 1 d . . .
C10 C 0.6080(4) -0.2696(3) 0.7175(4) 0.0229(8) Uani 1 1 d . . .
C11 C 0.3842(3) -0.3976(3) 0.5984(4) 0.0194(7) Uani 1 1 d . . .
H11A H 0.3789 -0.4081 0.5281 0.023 Uiso 1 1 calc R . .
H11B H 0.3560 -0.4618 0.6566 0.023 Uiso 1 1 calc R . .
C12 C 0.4088(4) -0.3279(3) 0.8353(3) 0.0238(8) Uani 1 1 d . . .
H12A H 0.4210 -0.2997 0.8940 0.029 Uiso 1 1 calc R . .
H12B H 0.3838 -0.4018 0.8677 0.029 Uiso 1 1 calc R . .
C13 C 0.2476(3) -0.2387(3) 0.5763(4) 0.0208(8) Uani 1 1 d . . .
C14 C 0.2453(3) -0.2973(3) 0.7611(3) 0.0202(8) Uani 1 1 d . . .
H14 H 0.2097 -0.3659 0.8064 0.024 Uiso 1 1 calc R . .
C15 C 0.1488(3) -0.2017(3) 0.7639(3) 0.0209(8) Uani 1 1 d . . .
C16 C 0.2721(4) -0.1621(3) 0.8427(3) 0.0241(8) Uani 1 1 d . . .
C17 C 0.9237(4) 0.1021(3) 0.3885(4) 0.0261(9) Uani 1 1 d . . .
H17A H 0.9182 0.1203 0.4603 0.031 Uiso 1 1 calc R . .
H17B H 1.0033 0.1172 0.3296 0.031 Uiso 1 1 calc R . .
C18 C 0.1040(4) -0.0277(3) 0.8474(3) 0.0246(8) Uani 1 1 d . . .
H18A H 0.1241 -0.0044 0.9040 0.030 Uiso 1 1 calc R . .
H18B H 0.0217 -0.0480 0.8861 0.030 Uiso 1 1 calc R . .
C19 C 1.0890(4) -0.0687(4) 0.2416(4) 0.0325(10) Uani 1 1 d . . .
H19A H 1.1319 -0.0811 0.2910 0.049 Uiso 1 1 calc R . .
H19B H 1.0997 0.0040 0.1974 0.049 Uiso 1 1 calc R . .
H19C H 1.1193 -0.1214 0.1896 0.049 Uiso 1 1 calc R . .
C20 C 1.0304(4) -0.2814(4) 0.3733(4) 0.0277(9) Uani 1 1 d . . .
H20A H 1.0700 -0.2930 0.2939 0.041 Uiso 1 1 calc R . .
H20B H 1.0031 -0.3494 0.4228 0.041 Uiso 1 1 calc R . .
H20C H 1.0857 -0.2549 0.3950 0.041 Uiso 1 1 calc R . .
C21 C 0.7836(4) -0.4874(3) 0.5900(4) 0.0297(9) Uani 1 1 d . . .
H21A H 0.7799 -0.5069 0.6678 0.045 Uiso 1 1 calc R . .
H21B H 0.8633 -0.4684 0.5374 0.045 Uiso 1 1 calc R . .
H21C H 0.7643 -0.5486 0.5685 0.045 Uiso 1 1 calc R . .
C22 C 0.5388(4) -0.5278(3) 0.7284(4) 0.0312(10) Uani 1 1 d . . .
H22A H 0.5666 -0.5798 0.6757 0.047 Uiso 1 1 calc R . .
H22B H 0.4545 -0.5330 0.7752 0.047 Uiso 1 1 calc R . .
H22C H 0.5821 -0.5434 0.7777 0.047 Uiso 1 1 calc R . .
N1 N 0.8879(3) -0.0625(3) 0.2449(3) 0.0213(7) Uani 1 1 d . . .
N2 N 0.8423(3) -0.2267(3) 0.3447(3) 0.0199(7) Uani 1 1 d . . .
N3 N 0.9103(3) -0.0129(3) 0.4057(3) 0.0227(7) Uani 1 1 d . . .
N4 N 0.8630(3) -0.1774(3) 0.5050(3) 0.0223(7) Uani 1 1 d . . .
N5 N 0.6967(3) -0.3575(3) 0.4687(3) 0.0198(7) Uani 1 1 d . . .
N6 N 0.5082(3) -0.3896(3) 0.5743(3) 0.0196(6) Uani 1 1 d . . .
N7 N 0.7091(3) -0.2996(3) 0.6293(3) 0.0210(7) Uani 1 1 d . . .
N8 N 0.5206(3) -0.3322(3) 0.7356(3) 0.0204(7) Uani 1 1 d . . .
N9 N 0.3066(3) -0.3034(3) 0.6388(3) 0.0199(7) Uani 1 1 d . . .
N10 N 0.1636(3) -0.1719(3) 0.6463(3) 0.0212(7) Uani 1 1 d . . .
N11 N 0.3145(3) -0.2604(3) 0.8094(3) 0.0226(7) Uani 1 1 d . . .
N12 N 0.1817(3) -0.1218(3) 0.8082(3) 0.0215(7) Uani 1 1 d . . .
O1 O 0.7608(3) -0.1523(2) 0.2129(3) 0.0260(6) Uani 1 1 d . . .
O2 O 0.5655(3) -0.3281(2) 0.3804(3) 0.0239(6) Uani 1 1 d . . .
O3 O 0.2667(3) -0.2423(2) 0.4775(3) 0.0285(7) Uani 1 1 d . . .
O4 O 0.8067(3) -0.0302(3) 0.6011(3) 0.0313(7) Uani 1 1 d . . .
O5 O 0.5971(3) -0.1982(3) 0.7725(3) 0.0347(8) Uani 1 1 d . . .
O6 O 0.3074(3) -0.1174(3) 0.8962(3) 0.0395(8) Uani 1 1 d . . .
O7 O 0.0377(15) -0.2245(11) 0.8254(15) 0.120(5) Uani 0.50 1 d P . .
H7 H 0.0014 -0.2147 0.7828 0.180 Uiso 0.50 1 calc PR . .

loop_
_atom_site_aniso_label
_atom_site_aniso_U_11
_atom_site_aniso_U_22
_atom_site_aniso_U_33
_atom_site_aniso_U_23
_atom_site_aniso_U_13
_atom_site_aniso_U_12
O5W 0.054(3) 0.102(4) 0.072(3) 0.028(3) -0.024(3) -0.022(3)
O6W 0.035(4) 0.075(7) 0.101(8) -0.022(6) -0.026(5) 0.008(4)
O7W 0.130(10) 0.049(6) 0.090(8) -0.022(5) -0.061(8) 0.015(6)
O1W 0.047(2) 0.047(2) 0.047(2) -0.0058(17) -0.0239(18) -0.0049(17)
O2W 0.087(4) 0.061(3) 0.110(5) 0.012(3) -0.021(4) -0.009(3)
O3W 0.125(6) 0.176(8) 0.168(8) -0.107(7) -0.075(6) -0.002(6)
O4W 0.042(4) 0.043(4) 0.048(4) -0.007(3) -0.017(3) -0.008(3)
O4W' 0.103(7) 0.065(5) 0.078(6) -0.011(5) -0.042(5) -0.021(5)
Na1 0.0198(13) 0.0244(13) 0.0405(16) 0.0134(12) -0.0214(12) -0.0108(10)
Na2 0.024(2) 0.0188(18) 0.026(2) -0.0070(15) -0.0080(16) -0.0026(15)
Cd1 0.0354(8) 0.0256(3) 0.02164(19) -0.00409(15) -0.0104(2) -0.0108(3)
Cd1' 0.018(5) 0.039(3) 0.027(2) -0.0034(16) -0.016(2) -0.004(3)
Cl1 0.0232(5) 0.0225(4) 0.0266(5) 0.0012(4) -0.0105(4) -0.0020(4)
Cl2 0.0412(6) 0.0296(5) 0.0281(5) -0.0035(4) -0.0096(5) -0.0084(5)
Cl3 0.0429(6) 0.0320(6) 0.0340(6) -0.0088(4) -0.0180(5) -0.0001(5)
Cl4 0.0492(8) 0.0638(9) 0.0376(6) 0.0056(6) -0.0226(6) -0.0221(7)
C1 0.0143(17) 0.0186(17) 0.0258(19) -0.0060(15) -0.0061(15) 0.0007(14)
C2 0.0119(16) 0.0232(19) 0.032(2) -0.0137(16) -0.0084(15) 0.0026(14)
C3 0.0122(16) 0.0221(18) 0.031(2) -0.0113(16) -0.0107(15) 0.0040(14)
C4 0.0156(17) 0.026(2) 0.038(2) -0.0162(17) -0.0167(17) 0.0054(15)
C5 0.0232(19) 0.0144(17) 0.0259(19) -0.0069(14) -0.0122(16) 0.0025(14)
C6 0.0207(19) 0.031(2) 0.031(2) -0.0113(17) -0.0161(17) 0.0016(16)
C7 0.0250(19) 0.0084(15) 0.029(2) -0.0051(14) -0.0149(16) 0.0001(13)
C8 0.0252(19) 0.0126(16) 0.028(2) -0.0061(14) -0.0172(16) 0.0038(14)
C9 0.0262(19) 0.0115(16) 0.029(2) -0.0031(14) -0.0176(17) -0.0004(14)
C10 0.025(2) 0.0171(17) 0.027(2) -0.0056(15) -0.0097(16) -0.0008(15)
C11 0.0225(19) 0.0119(16) 0.030(2) -0.0076(14) -0.0153(16) -0.0005(14)
C12 0.026(2) 0.025(2) 0.0181(18) -0.0018(15) -0.0082(16) -0.0016(16)
C13 0.0205(18) 0.0154(17) 0.031(2) -0.0085(15) -0.0129(16) -0.0005(14)
C14 0.0196(18) 0.0161(17) 0.0250(19) -0.0020(14) -0.0083(15) -0.0053(14)
C15 0.0171(18) 0.0210(18) 0.0259(19) -0.0080(15) -0.0065(15) -0.0055(15)
C16 0.026(2) 0.027(2) 0.0186(18) -0.0036(15) -0.0075(16) -0.0067(16)
C17 0.0212(19) 0.0217(19) 0.047(3) -0.0140(18) -0.0234(19) 0.0048(15)
C18 0.025(2) 0.0214(19) 0.0224(19) -0.0063(15) -0.0026(16) -0.0031(16)
C19 0.0147(19) 0.029(2) 0.051(3) -0.014(2) -0.0074(19) -0.0006(16)
C20 0.0174(19) 0.031(2) 0.036(2) -0.0129(18) -0.0123(17) 0.0086(16)
C21 0.034(2) 0.021(2) 0.037(2) -0.0069(17) -0.020(2) 0.0107(17)
C22 0.043(3) 0.0161(19) 0.042(3) 0.0034(17) -0.027(2) -0.0062(17)
N1 0.0189(16) 0.0175(15) 0.0293(17) -0.0060(13) -0.0103(14) -0.0017(12)
N2 0.0168(15) 0.0153(15) 0.0308(18) -0.0075(13) -0.0117(14) 0.0013(12)
N3 0.0192(16) 0.0188(16) 0.0349(19) -0.0155(14) -0.0123(14) 0.0044(13)
N4 0.0162(15) 0.0249(17) 0.0296(18) -0.0139(14) -0.0093(14) 0.0012(13)
N5 0.0226(16) 0.0155(15) 0.0263(17) -0.0030(12) -0.0151(14) -0.0002(12)
N6 0.0206(16) 0.0150(14) 0.0272(17) -0.0028(12) -0.0151(14) 0.0024(12)
N7 0.0195(16) 0.0205(16) 0.0292(17) -0.0098(13) -0.0140(14) 0.0014(13)
N8 0.0231(16) 0.0150(15) 0.0237(16) -0.0045(12) -0.0088(14) -0.0031(12)
N9 0.0219(16) 0.0142(14) 0.0287(17) -0.0076(13) -0.0142(14) 0.0022(12)
N10 0.0173(15) 0.0203(16) 0.0317(18) -0.0101(14) -0.0142(14) 0.0029(12)
N11 0.0205(16) 0.0272(17) 0.0214(16) -0.0079(13) -0.0079(13) -0.0010(13)
N12 0.0257(17) 0.0165(15) 0.0233(16) -0.0060(13) -0.0088(14) -0.0040(13)
O1 0.0263(15) 0.0232(14) 0.0361(16) -0.0032(12) -0.0202(13) -0.0033(12)
O2 0.0294(15) 0.0201(13) 0.0291(15) -0.0002(11) -0.0197(13) -0.0031(11)
O3 0.0321(16) 0.0278(15) 0.0330(16) -0.0111(13) -0.0209(14) 0.0078(13)
O4 0.0273(16) 0.0340(17) 0.0389(18) -0.0200(14) -0.0147(14) 0.0034(13)
O5 0.0336(17) 0.0303(16) 0.0378(18) -0.0197(14) -0.0023(14) -0.0110(13)
O6 0.051(2) 0.0396(19) 0.044(2) -0.0241(16) -0.0287(17) 0.0034(16)
O7 0.139(13) 0.071(8) 0.162(15) -0.032(9) -0.070(12) 0.004(8)

loop_
_atom_type_symbol
_atom_type_description
_atom_type_scat_dispersion_real
_atom_type_scat_dispersion_imag
_atom_type_scat_source
C C 0.0033 0.0016 'International Tables Vol C Tables 4.2.6.8 and 6.1.1.4'
H H 0.0000 0.0000 'International Tables Vol C Tables 4.2.6.8 and 6.1.1.4'
N N 0.0061 0.0033 'International Tables Vol C Tables 4.2.6.8 and 6.1.1.4'
O O 0.0106 0.0060 'International Tables Vol C Tables 4.2.6.8 and 6.1.1.4'
Na Na 0.0362 0.0249 'International Tables Vol C Tables 4.2.6.8 and 6.1.1.4'
Cd Cd -0.8075 1.2024 'International Tables Vol C Tables 4.2.6.8 and 6.1.1.4'
Cl Cl 0.1484 0.1585 'International Tables Vol C Tables 4.2.6.8 and 6.1.1.4'

loop_
_geom_angle_atom_site_label_1
_geom_angle_atom_site_label_2
_geom_angle_atom_site_label_3
_geom_angle
_geom_angle_site_symmetry_1
_geom_angle_site_symmetry_3
Na2 O1W Na1 87.83(18) 2_656 .
Na2 O3W Na1 87.6(3) . 2_656
O2 Na1 O1 87.72(13) . .
O2 Na1 O1W 99.64(15) . .
O1 Na1 O1W 160.84(19) . .
O2 Na1 O4W 164.2(3) . 2_656
O1 Na1 O4W 90.3(2) . 2_656
O1W Na1 O4W 77.8(2) . 2_656
O2 Na1 O3W 92.2(3) . 2_656
O1 Na1 O3W 86.8(2) . 2_656
O1W Na1 O3W 75.3(2) . 2_656
O4W Na1 O3W 72.1(3) 2_656 2_656
O2 Na1 O2W 109.28(18) . .
O1 Na1 O2W 114.3(2) . .
O1W Na1 O2W 80.07(19) . .
O4W Na1 O2W 85.8(2) 2_656 .
O3W Na1 O2W 149.7(3) 2_656 .
O7W Na2 O3W 139.0(6) . .
O7W Na2 O4 125.7(6) . .
O3W Na2 O4 94.8(3) . .
O7W Na2 O5 91.2(5) . .
O3W Na2 O5 93.5(3) . .
O4 Na2 O5 91.60(17) . .
O7W Na2 O1W 87.7(5) . 2_656
O3W Na2 O1W 81.7(3) . 2_656
O4 Na2 O1W 96.12(19) . 2_656
O5 Na2 O1W 171.2(2) . 2_656
Cl2 Cd1 Cl1 121.12(5) . .
Cl2 Cd1 Cl3 115.45(5) . .
Cl1 Cd1 Cl3 120.56(4) . .
Cl2 Cd1 Cl4 97.96(7) . .
Cl1 Cd1 Cl4 98.49(8) . .
Cl3 Cd1 Cl4 90.25(8) . .
Cl2 Cd1 Cl3 84.08(8) . 2_745
Cl1 Cd1 Cl3 86.36(7) . 2_745
Cl3 Cd1 Cl3 82.53(7) . 2_745
Cl4 Cd1 Cl3 172.66(4) . 2_745
Cl4 Cd1' Cl1 113.8(6) . .
Cl4 Cd1' Cl3 103.6(5) . .
Cl1 Cd1' Cl3 115.0(4) . .
Cl4 Cd1' Cl2 107.8(3) . .
Cl1 Cd1' Cl2 110.0(6) . .
Cl3 Cd1' Cl2 106.1(5) . .
Cd1 Cl1 Cd1' 13.4(4) . .
Cd1 Cl2 Cd1' 12.2(3) . .
Cd1 Cl3 Cd1' 13.3(4) . .
Cd1 Cl3 Cd1 97.47(7) . 2_745
Cd1' Cl3 Cd1 110.7(5) . 2_745
Cd1' Cl4 Cd1 2.5(2) . .
O1 C1 N2 126.2(4) . .
O1 C1 N1 124.9(4) . .
N2 C1 N1 108.9(3) . .
N1 C2 N3 113.0(3) . .
N1 C2 C19 111.8(4) . .
N3 C2 C19 111.6(3) . .
N1 C2 C3 102.2(3) . .
N3 C2 C3 102.3(3) . .
C19 C2 C3 115.3(3) . .
N2 C3 N4 111.7(3) . .
N2 C3 C20 113.0(3) . .
N4 C3 C20 111.0(3) . .
N2 C3 C2 102.9(3) . .
N4 C3 C2 102.8(3) . .
C20 C3 C2 114.9(3) . .
O4 C4 N3 125.6(4) . .
O4 C4 N4 125.8(4) . .
N3 C4 N4 108.5(3) . .
N5 C5 N2 114.4(3) . .
N5 C5 H5A 108.7 . .
N2 C5 H5A 108.7 . .
N5 C5 H5B 108.7 . .
N2 C5 H5B 108.7 . .
H5A C5 H5B 107.6 . .
N4 C6 N7 115.0(3) . .
N4 C6 H6A 108.5 . .
N7 C6 H6A 108.5 . .
N4 C6 H6B 108.5 . .
N7 C6 H6B 108.5 . .
H6A C6 H6B 107.5 . .
O2 C7 N5 126.1(4) . .
O2 C7 N6 125.2(4) . .
N5 C7 N6 108.6(3) . .
N5 C8 N7 112.0(3) . .
N5 C8 C21 111.8(3) . .
N7 C8 C21 112.4(3) . .
N5 C8 C9 102.6(3) . .
N7 C8 C9 102.6(3) . .
C21 C8 C9 114.7(3) . .
N8 C9 N6 112.8(3) . .
N8 C9 C22 111.5(3) . .
N6 C9 C22 112.0(3) . .
N8 C9 C8 102.4(3) . .
N6 C9 C8 102.2(3) . .
C22 C9 C8 115.3(3) . .
O5 C10 N8 125.1(4) . .
O5 C10 N7 125.8(4) . .
N8 C10 N7 109.1(3) . .
N9 C11 N6 113.9(3) . .
N9 C11 H11A 108.8 . .
N6 C11 H11A 108.8 . .
N9 C11 H11B 108.8 . .
N6 C11 H11B 108.8 . .
H11A C11 H11B 107.7 . .
N8 C12 N11 113.2(3) . .
N8 C12 H12A 108.9 . .
N11 C12 H12A 108.9 . .
N8 C12 H12B 108.9 . .
N11 C12 H12B 108.9 . .
H12A C12 H12B 107.7 . .
O3 C13 N10 127.0(4) . .
O3 C13 N9 125.4(4) . .
N10 C13 N9 107.6(3) . .
N11 C14 N9 114.7(3) . .
N11 C14 C15 103.1(3) . .
N9 C14 C15 102.7(3) . .
N11 C14 H14 111.9 . .
N9 C14 H14 111.9 . .
C15 C14 H14 111.9 . .
O7 C15 N10 107.6(8) . .
O7 C15 N12 111.5(7) . .
N10 C15 N12 114.8(3) . .
O7 C15 C14 116.3(7) . .
N10 C15 C14 103.6(3) . .
N12 C15 C14 103.0(3) . .
O6 C16 N11 126.0(4) . .
O6 C16 N12 125.5(4) . .
N11 C16 N12 108.5(3) . .
N10 C17 N3 114.3(3) 2_656 .
N10 C17 H17A 108.7 2_656 .
N3 C17 H17A 108.7 . .
N10 C17 H17B 108.7 2_656 .
N3 C17 H17B 108.7 . .
H17A C17 H17B 107.6 . .
N12 C18 N1 113.1(3) . 2_656
N12 C18 H18A 109.0 . .
N1 C18 H18A 109.0 2_656 .
N12 C18 H18B 109.0 . .
N1 C18 H18B 109.0 2_656 .
H18A C18 H18B 107.8 . .
C2 C19 H19A 109.5 . .
C2 C19 H19B 109.5 . .
H19A C19 H19B 109.5 . .
C2 C19 H19C 109.5 . .
H19A C19 H19C 109.5 . .
H19B C19 H19C 109.5 . .
C3 C20 H20A 109.5 . .
C3 C20 H20B 109.5 . .
H20A C20 H20B 109.5 . .
C3 C20 H20C 109.5 . .
H20A C20 H20C 109.5 . .
H20B C20 H20C 109.5 . .
C8 C21 H21A 109.5 . .
C8 C21 H21B 109.5 . .
H21A C21 H21B 109.5 . .
C8 C21 H21C 109.5 . .
H21A C21 H21C 109.5 . .
H21B C21 H21C 109.5 . .
C9 C22 H22A 109.5 . .
C9 C22 H22B 109.5 . .
H22A C22 H22B 109.5 . .
C9 C22 H22C 109.5 . .
H22A C22 H22C 109.5 . .
H22B C22 H22C 109.5 . .
C1 N1 C18 120.7(3) . 2_656
C1 N1 C2 113.2(3) . .
C18 N1 C2 125.5(3) 2_656 .
C1 N2 C5 120.0(3) . .
C1 N2 C3 112.9(3) . .
C5 N2 C3 125.8(3) . .
C4 N3 C17 120.9(3) . .
C4 N3 C2 113.6(3) . .
C17 N3 C2 125.5(4) . .
C4 N4 C6 121.6(3) . .
C4 N4 C3 112.6(3) . .
C6 N4 C3 125.7(3) . .
C7 N5 C5 121.9(3) . .
C7 N5 C8 113.2(3) . .
C5 N5 C8 124.9(3) . .
C7 N6 C11 121.5(3) . .
C7 N6 C9 113.2(3) . .
C11 N6 C9 125.2(3) . .
C10 N7 C6 120.1(3) . .
C10 N7 C8 112.6(3) . .
C6 N7 C8 126.0(3) . .
C10 N8 C12 120.3(3) . .
C10 N8 C9 113.3(3) . .
C12 N8 C9 125.5(3) . .
C13 N9 C11 121.5(3) . .
C13 N9 C14 111.8(3) . .
C11 N9 C14 121.5(3) . .
C13 N10 C15 112.9(3) . .
C13 N10 C17 121.8(4) . 2_656
C15 N10 C17 122.8(3) . 2_656
C16 N11 C14 112.9(3) . .
C16 N11 C12 123.2(4) . .
C14 N11 C12 123.3(3) . .
C16 N12 C18 122.3(3) . .
C16 N12 C15 111.8(3) . .
C18 N12 C15 122.7(3) . .
C1 O1 Na1 148.6(3) . .
C7 O2 Na1 145.8(3) . .
C4 O4 Na2 142.0(3) . .
C10 O5 Na2 143.8(3) . .
C15 O7 H7 109.5 . .

loop_
_geom_bond_atom_site_label_1
_geom_bond_atom_site_label_2
_geom_bond_distance
_geom_bond_site_symmetry_2
O7W Na2 1.393(12) .
O1W Na2 2.389(5) 2_656
O1W Na1 2.401(5) .
O2W Na1 2.567(8) .
O3W Na2 2.236(10) .
O3W Na1 2.551(8) 2_656
O4W Na1 2.405(8) 2_656
Na1 O2 2.345(4) .
Na1 O1 2.393(4) .
Na1 O4W 2.405(8) 2_656
Na1 O3W 2.551(8) 2_656
Na2 O4 2.286(5) .
Na2 O5 2.365(5) .
Na2 O1W 2.389(5) 2_656
Cd1 Cl2 2.4553(14) .
Cd1 Cl1 2.4567(11) .
Cd1 Cl3 2.4955(12) .
Cd1 Cl4 2.617(3) .
Cd1 Cl3 2.921(3) 2_745
Cd1' Cl4 2.04(2) .
Cd1' Cl1 2.543(8) .
Cd1' Cl3 2.556(7) .
Cd1' Cl2 2.680(13) .
Cl3 Cd1 2.921(3) 2_745
C1 O1 1.226(5) .
C1 N2 1.358(5) .
C1 N1 1.368(5) .
C2 N1 1.457(5) .
C2 N3 1.465(5) .
C2 C19 1.525(5) .
C2 C3 1.587(6) .
C3 N2 1.459(5) .
C3 N4 1.464(5) .
C3 C20 1.525(5) .
C4 O4 1.218(5) .
C4 N3 1.357(6) .
C4 N4 1.381(5) .
C5 N5 1.450(5) .
C5 N2 1.455(5) .
C5 H5A 0.9800 .
C5 H5B 0.9800 .
C6 N4 1.434(6) .
C6 N7 1.454(5) .
C6 H6A 0.9800 .
C6 H6B 0.9800 .
C7 O2 1.223(5) .
C7 N5 1.360(5) .
C7 N6 1.363(5) .
C8 N5 1.459(5) .
C8 N7 1.464(5) .
C8 C21 1.525(5) .
C8 C9 1.583(6) .
C9 N8 1.455(5) .
C9 N6 1.462(5) .
C9 C22 1.526(5) .
C10 O5 1.225(5) .
C10 N8 1.357(5) .
C10 N7 1.362(5) .
C11 N9 1.448(5) .
C11 N6 1.453(5) .
C11 H11A 0.9800 .
C11 H11B 0.9800 .
C12 N8 1.449(5) .
C12 N11 1.450(5) .
C12 H12A 0.9800 .
C12 H12B 0.9800 .
C13 O3 1.212(5) .
C13 N10 1.369(5) .
C13 N9 1.375(5) .
C14 N11 1.435(5) .
C14 N9 1.457(5) .
C14 C15 1.555(5) .
C14 H14 0.9900 .
C15 O7 1.314(17) .
C15 N10 1.432(5) .
C15 N12 1.449(5) .
C16 O6 1.224(5) .
C16 N11 1.355(5) .
C16 N12 1.365(5) .
C17 N10 1.447(5) 2_656
C17 N3 1.449(5) .
C17 H17A 0.9800 .
C17 H17B 0.9800 .
C18 N12 1.443(5) .
C18 N1 1.450(5) 2_656
C18 H18A 0.9800 .
C18 H18B 0.9800 .
C19 H19A 0.9700 .
C19 H19B 0.9700 .
C19 H19C 0.9700 .
C20 H20A 0.9700 .
C20 H20B 0.9700 .
C20 H20C 0.9700 .
C21 H21A 0.9700 .
C21 H21B 0.9700 .
C21 H21C 0.9700 .
C22 H22A 0.9700 .
C22 H22B 0.9700 .
C22 H22C 0.9700 .
N1 C18 1.450(5) 2_656
N10 C17 1.447(5) 2_656
O7 H7 0.8300 .

loop_
_platon_squeeze_void_nr
_platon_squeeze_void_average_x
_platon_squeeze_void_average_y
_platon_squeeze_void_average_z
_platon_squeeze_void_volume
_platon_squeeze_void_count_electrons
_platon_squeeze_void_content
1 0.202 0.200 0.140 11 2 ' '
2 0.316 0.722 0.108 14 9 ' '
3 0.500 1.000 0.500 61 8 ' '
4 0.684 0.278 0.892 14 9 ' '
5 0.797 0.800 0.860 11 2 ' '
